data_2106304
loop_
_publ_author_name
'Durand, J.'
'le Cot, L.'
'Galigne, J.L.'

_publ_section_title
;
 Etudes structurales de composes oxyfluores du P(V). V. Structure
 cristalline de Li N H4 P O3 F
;
_journal_name_full 'Acta Crystallographica B (24,1968-38,1982)'
_journal_page_first 388
_journal_page_last 391
_journal_volume 34
_journal_year 1978
_chemical_formula_sum 'F H4 Li N O3 P'
_chemical_name_systematic 'Li N H4 P O3 F'
_space_group_IT_number 14
_symmetry_space_group_name_Hall '-P 2ybc'
_symmetry_space_group_name_H-M 'P 1 21/c 1'
_cell_angle_alpha 90
_cell_angle_beta 90.82
_cell_angle_gamma 90
_cell_formula_units_Z 4
_cell_length_a 5.463
_cell_length_b 5.049
_cell_length_c 14.362
_cell_volume 396.102
_citation_journal_id_ASTM ACBCAR
_cod_data_source_file Durand_ACBCAR_1978_1117.cif
_cod_data_source_block H4F1Li1N1O3P1
_cod_original_formula_sum 'H4 F1 Li1 N1 O3 P1'
_cod_database_code 2106304

loop_
_symmetry_equiv_pos_as_xyz
x,y,z
-x,y+1/2,-z+1/2
-x,-y,-z
x,-y-1/2,z-1/2

loop_
_atom_site_label
_atom_site_type_symbol
_atom_site_fract_x
_atom_site_fract_y
_atom_site_fract_z
_atom_site_occupancy
_atom_site_U_iso_or_equiv
O1 O-2 0.8733 0.078 0.2905 1 0.0
Li1 Li+1 0.1862 0.9424 0.2455 1 0.0
O2 O-2 0.4335 0.9926 0.3383 1 0.0
P1 P+5 0.7017 0.9414 0.3562 1 0.0
H2 H+1 0.693 0.802 0.105 1 0.0
F1 F-1 0.7553 0.0782 0.4543 1 0.0
H3 H+1 0.904 0.013 0.094 1 0.0
H4 H+1 0.653 0.058 0.125 1 0.0
H1 H+1 0.75 0.045 0.021 1 0.0
O3 O-2 0.76 0.6524 0.3732 1 0.0
N1 N-3 0.7545 0.9504 0.0786 1 0.0
